data_4123117
loop_
_publ_author_name
'Hamilton, Clifton R.'
'Gau, Michael R.'
'Baglia, Regina A.'
'McWilliams, Sean F.'
'Zdilla, Michael J.'

_publ_section_title
;
 Mechanistic Elucidation of the Stepwise Formation of a Tetranuclear
 Manganese Pinned Butterfly Cluster via N-N Bond Cleavage, Hydrogen Atom
 Transfer, and Cluster Rearrangement.
;
_journal_name_full 'Journal of the American Chemical Society'
_journal_page_first 141218154447008
_journal_paper_doi 10.1021/ja508244x
_journal_year 2014
_chemical_formula_moiety 'C56 H52 Mn2 N8 O2'
_chemical_formula_sum 'C56 H52 Mn2 N8 O2'
_chemical_formula_weight 978.93
_chemical_melting_point ?
_chemical_name_common 'Phenol Mn Dimer w DPH'
_chemical_name_systematic
;
 ?
;
_space_group_crystal_system monoclinic
_space_group_IT_number 14
_space_group_name_Hall '-P 2yn'
_space_group_name_H-M_alt 'P 1 21/n 1'
_symmetry_space_group_name_Hall '-P 2yn'
_symmetry_space_group_name_H-M 'P 1 21/n 1'
_atom_sites_solution_hydrogens geom
_audit_creation_method SHELXL-2013
_cell_angle_alpha 90
_cell_angle_beta 97.690(5)
_cell_angle_gamma 90
_cell_formula_units_Z 2
_cell_length_a 12.703(3)
_cell_length_b 13.905(4)
_cell_length_c 13.986(4)
_cell_measurement_reflns_used 9898
_cell_measurement_temperature 173(2)
_cell_measurement_theta_max 27.90
_cell_measurement_theta_min 2.325
_cell_volume 2448.2(11)
_computing_cell_refinement 'SAINT (Bruker-AXS)'
_computing_data_collection 'COSMO (Bruker-AXS)'
_computing_data_reduction 'SADABS (Bruker-AXS)'
_computing_molecular_graphics XP
_computing_publication_material 'APEX2 Report Generator (Bruker-AXS)'
_computing_structure_refinement 'SHELXL-2013 (Sheldrick, 2013)'
_computing_structure_solution 'SHELXS-97 (Sheldrick, 2008)'
_diffrn_ambient_temperature 173(2)
_diffrn_detector_area_resol_mean 8.333
_diffrn_measured_fraction_theta_full 0.999
_diffrn_measured_fraction_theta_max 0.993
_diffrn_measurement_device_type 'Kappa APEX II DUO'
_diffrn_measurement_method 'omega scans'
_diffrn_radiation_type MoK\a
_diffrn_radiation_wavelength 0.71073
_diffrn_reflns_av_R_equivalents 0.0193
_diffrn_reflns_av_unetI/netI 0.0199
_diffrn_reflns_Laue_measured_fraction_full 0.999
_diffrn_reflns_Laue_measured_fraction_max 0.993
_diffrn_reflns_limit_h_max 16
_diffrn_reflns_limit_h_min -16
_diffrn_reflns_limit_k_max 18
_diffrn_reflns_limit_k_min -17
_diffrn_reflns_limit_l_max 18
_diffrn_reflns_limit_l_min -18
_diffrn_reflns_number 21883
_diffrn_reflns_point_group_measured_fraction_full 0.999
_diffrn_reflns_point_group_measured_fraction_max 0.993
_diffrn_reflns_theta_full 25.242
_diffrn_reflns_theta_max 27.975
_diffrn_reflns_theta_min 2.035
_diffrn_source 'fine-focus sealed tube'
_exptl_absorpt_coefficient_mu 0.567
_exptl_absorpt_correction_T_max 0.7456
_exptl_absorpt_correction_T_min 0.6967
_exptl_absorpt_correction_type multi-scan
_exptl_absorpt_process_details
;
22351 Corrected reflections written to file mo_619_0m.hkl
 Estimated minimum and maximum transmission:  0.6967  0.7456
 The ratio of these values is more reliable than their absolute values!
 Additional spherical absorption correction applied with mu*r =  0.2000
 Lambda/2 correction factor = 0.0015
;
_exptl_crystal_colour White
_exptl_crystal_density_diffrn 1.328
_exptl_crystal_density_method 'not measured'
_exptl_crystal_description Bar
_exptl_crystal_F_000 1020
_exptl_crystal_size_max 0.670
_exptl_crystal_size_mid 0.400
_exptl_crystal_size_min 0.350
_refine_diff_density_max 0.475
_refine_diff_density_min -0.436
_refine_diff_density_rms 0.074
_refine_ls_extinction_method none
_refine_ls_goodness_of_fit_ref 1.063
_refine_ls_hydrogen_treatment constr
_refine_ls_matrix_type full
_refine_ls_number_parameters 307
_refine_ls_number_reflns 5864
_refine_ls_number_restraints 0
_refine_ls_restrained_S_all 1.063
_refine_ls_R_factor_all 0.0605
_refine_ls_R_factor_gt 0.0452
_refine_ls_shift/su_max 0.001
_refine_ls_shift/su_mean 0.000
_refine_ls_structure_factor_coef Fsqd
_refine_ls_weighting_details
;
 w=1/[\s^2^(Fo^2^)+(0.0759P)^2^+1.3047P]
 where P=(Fo^2^+2Fc^2^)/3
;
_refine_ls_weighting_scheme calc
_refine_ls_wR_factor_gt 0.1283
_refine_ls_wR_factor_ref 0.1424
_reflns_Friedel_coverage 0.000
_reflns_number_gt 4588
_reflns_number_total 5864
_reflns_threshold_expression 'I > 2\s(I)'
_cod_data_source_file ja508244x_si_002.cif
_cod_data_source_block 1cOPh
_cod_depositor_comments
;
The following automatic conversions were performed:

'_chemical_melting_point' value 'Not Determined' was changed to '?' -
the value is undefined or not
given.

'_exptl_absorpt_correction_type' value 'Multi-scan' changed
to 'multi-scan' according to
/home/saulius/struct/COD-crude-data--automatic-downloads/rss-feeds/ACS/lib/dictionaries/cif_core.dic
dictionary named 'cif_core.dic' version 2.4.2 from 2011-04-26.

Automatic conversion script
Id: cif_fix_values 2935 2014-11-11 08:27:57Z andrius 
;
_cod_original_cell_volume 2448.1(11)
_cod_database_code 4123117
_shelx_space_group_comment
;
The symmetry employed for this shelxl refinement is uniquely defined
by the following loop, which should always be used as a source of
symmetry information in preference to the above space-group names.
They are only intended as comments.
;
_shelx_estimated_absorpt_t_min 0.703
_shelx_estimated_absorpt_t_max 0.826
_shelxl_version_number 2013-2

loop_
_space_group_symop_operation_xyz
'x, y, z'
'-x+1/2, y+1/2, -z+1/2'
'-x, -y, -z'
'x-1/2, -y-1/2, z-1/2'

loop_
_atom_site_label
_atom_site_type_symbol
_atom_site_fract_x
_atom_site_fract_y
_atom_site_fract_z
_atom_site_U_iso_or_equiv
_atom_site_adp_type
_atom_site_occupancy
_atom_site_site_symmetry_order
_atom_site_calc_flag
_atom_site_refinement_flags_posn
_atom_site_refinement_flags_adp
Mn1 Mn 0.87733(2) 0.03120(2) 0.94899(2) 0.03329(12) Uani 1 1 d . .
N1 N 0.88982(14) 0.10020(14) 0.80698(13) 0.0381(4) Uani 1 1 d . .
N2 N 0.78272(16) 0.10757(15) 1.03271(15) 0.0442(5) Uani 1 1 d . .
N3 N 0.78792(17) 0.20816(15) 1.00736(16) 0.0485(5) Uani 1 1 d . .
H3A H 0.8503 0.2365 1.0106 0.058 Uiso 1 1 calc R U
N4 N 0.73298(15) -0.05144(14) 0.86568(15) 0.0416(4) Uani 1 1 d . .
O2 O 0.96683(11) -0.09009(10) 0.98774(12) 0.0383(3) Uani 1 1 d . .
C1 C 0.6959(2) 0.26131(18) 0.97789(16) 0.0444(5) Uani 1 1 d . .
C2 C 0.7035(3) 0.3615(2) 0.9780(2) 0.0564(7) Uani 1 1 d . .
H2 H 0.7688 0.3917 1.0021 0.068 Uiso 1 1 calc R U
C3 C 0.6160(3) 0.4168(2) 0.9432(2) 0.0668(8) Uani 1 1 d . .
H3 H 0.6216 0.4850 0.9446 0.080 Uiso 1 1 calc R U
C4 C 0.5220(3) 0.3750(2) 0.9068(2) 0.0647(8) Uani 1 1 d . .
H4 H 0.4629 0.4132 0.8814 0.078 Uiso 1 1 calc R U
C5 C 0.5145(2) 0.2762(2) 0.9075(2) 0.0608(7) Uani 1 1 d . .
H5 H 0.4492 0.2465 0.8826 0.073 Uiso 1 1 calc R U
C6 C 0.5998(2) 0.2191(2) 0.94385(18) 0.0489(6) Uani 1 1 d . .
H6 H 0.5923 0.1511 0.9453 0.059 Uiso 1 1 calc R U
C7 C 0.76187(18) 0.0905(2) 1.12574(19) 0.0491(6) Uani 1 1 d . .
C8 C 0.7557(2) -0.0056(3) 1.1556(3) 0.0710(9) Uani 1 1 d . .
H8 H 0.7643 -0.0561 1.1115 0.085 Uiso 1 1 calc R U
C9 C 0.7373(3) -0.0277(3) 1.2485(4) 0.0955(15) Uani 1 1 d . .
H9 H 0.7321 -0.0931 1.2667 0.115 Uiso 1 1 calc R U
C10 C 0.7263(3) 0.0442(4) 1.3158(3) 0.1042(18) Uani 1 1 d . .
H10 H 0.7155 0.0286 1.3799 0.125 Uiso 1 1 calc R U
C11 C 0.7316(3) 0.1392(4) 1.2869(2) 0.0848(12) Uani 1 1 d . .
H11 H 0.7241 0.1891 1.3319 0.102 Uiso 1 1 calc R U
C12 C 0.7475(2) 0.1627(3) 1.1936(2) 0.0584(7) Uani 1 1 d . .
H12 H 0.7487 0.2284 1.1750 0.070 Uiso 1 1 calc R U
C13 C 0.96099(16) -0.18268(14) 0.95902(15) 0.0344(4) Uani 1 1 d . .
C14 C 0.9422(2) -0.25518(17) 1.02230(17) 0.0447(5) Uani 1 1 d . .
H14 H 0.9273 -0.2390 1.0851 0.054 Uiso 1 1 calc R U
C15 C 0.9448(3) -0.35116(18) 0.9955(2) 0.0568(7) Uani 1 1 d . .
H15 H 0.9323 -0.3997 1.0405 0.068 Uiso 1 1 calc R U
C16 C 0.9651(2) -0.37698(19) 0.9050(2) 0.0594(7) Uani 1 1 d . .
H16 H 0.9680 -0.4428 0.8875 0.071 Uiso 1 1 calc R U
C17 C 0.9811(2) -0.3059(2) 0.84007(19) 0.0542(6) Uani 1 1 d . .
H17 H 0.9936 -0.3230 0.7768 0.065 Uiso 1 1 calc R U
C18 C 0.97931(19) -0.20907(18) 0.86577(17) 0.0439(5) Uani 1 1 d . .
H18 H 0.9905 -0.1609 0.8201 0.053 Uiso 1 1 calc R U
C19 C 0.8051(2) 0.14095(17) 0.75569(18) 0.0448(5) Uani 1 1 d . .
H19 H 0.7409 0.1438 0.7834 0.054 Uiso 1 1 calc R U
C20 C 0.8058(2) 0.17940(19) 0.66410(19) 0.0540(6) Uani 1 1 d . .
H20 H 0.7434 0.2065 0.6295 0.065 Uiso 1 1 calc R U
C21 C 0.9002(3) 0.1770(2) 0.6248(2) 0.0653(8) Uani 1 1 d . .
H21 H 0.9040 0.2031 0.5626 0.078 Uiso 1 1 calc R U
C22 C 0.9891(3) 0.1358(2) 0.6776(2) 0.0612(8) Uani 1 1 d . .
H22 H 1.0551 0.1345 0.6526 0.073 Uiso 1 1 calc R U
C23 C 0.98045(19) 0.09704(19) 0.76675(19) 0.0477(6) Uani 1 1 d . .
H23 H 1.0409 0.0668 0.8014 0.057 Uiso 1 1 calc R U
C24 C 0.7337(2) -0.08646(18) 0.77681(18) 0.0470(6) Uani 1 1 d . .
H24 H 0.7996 -0.0900 0.7520 0.056 Uiso 1 1 calc R U
C25 C 0.63840(19) -0.04797(18) 0.8997(2) 0.0487(6) Uani 1 1 d . .
H25 H 0.6361 -0.0239 0.9629 0.058 Uiso 1 1 calc R U
C26 C 0.6426(2) -0.1180(2) 0.7187(2) 0.0550(7) Uani 1 1 d . .
H26 H 0.6464 -0.1421 0.6558 0.066 Uiso 1 1 calc R U
C27 C 0.5466(2) -0.1134(2) 0.7545(2) 0.0607(8) Uani 1 1 d . .
H27 H 0.4831 -0.1344 0.7165 0.073 Uiso 1 1 calc R U
C28 C 0.5444(2) -0.0782(2) 0.8459(2) 0.0580(7) Uani 1 1 d . .
H28 H 0.4793 -0.0745 0.8721 0.070 Uiso 1 1 calc R U

loop_
_atom_site_aniso_label
_atom_site_aniso_U_11
_atom_site_aniso_U_22
_atom_site_aniso_U_33
_atom_site_aniso_U_23
_atom_site_aniso_U_13
_atom_site_aniso_U_12
Mn1 0.02532(17) 0.03054(18) 0.0434(2) 0.00104(12) 0.00253(12) 0.00184(11)
N1 0.0312(9) 0.0402(10) 0.0433(10) -0.0003(8) 0.0064(7) -0.0026(7)
N2 0.0360(10) 0.0465(11) 0.0507(11) -0.0045(9) 0.0079(8) 0.0037(8)
N3 0.0407(11) 0.0454(11) 0.0601(12) 0.0034(9) 0.0095(9) 0.0044(8)
N4 0.0311(9) 0.0366(10) 0.0559(11) 0.0015(8) 0.0014(8) -0.0021(7)
O2 0.0300(7) 0.0270(7) 0.0554(9) -0.0004(6) -0.0032(6) -0.0003(5)
C1 0.0479(13) 0.0500(14) 0.0371(11) 0.0033(10) 0.0125(10) 0.0126(11)
C2 0.0637(17) 0.0494(15) 0.0578(15) 0.0046(12) 0.0144(13) 0.0078(12)
C3 0.082(2) 0.0537(17) 0.0677(18) 0.0138(14) 0.0195(16) 0.0222(15)
C4 0.072(2) 0.0704(19) 0.0525(15) 0.0156(14) 0.0127(14) 0.0333(16)
C5 0.0508(15) 0.084(2) 0.0474(14) -0.0039(14) 0.0058(12) 0.0164(14)
C6 0.0487(14) 0.0530(14) 0.0463(13) -0.0016(11) 0.0107(11) 0.0106(11)
C7 0.0246(10) 0.0668(17) 0.0563(14) 0.0076(12) 0.0073(9) 0.0081(10)
C8 0.0407(15) 0.082(2) 0.093(2) 0.0298(19) 0.0188(15) 0.0226(14)
C9 0.058(2) 0.112(3) 0.123(3) 0.064(3) 0.035(2) 0.036(2)
C10 0.059(2) 0.176(5) 0.084(3) 0.064(3) 0.0339(19) 0.045(3)
C11 0.0493(17) 0.150(4) 0.0588(18) 0.007(2) 0.0197(14) 0.021(2)
C12 0.0370(13) 0.086(2) 0.0536(14) 0.0012(14) 0.0124(11) 0.0027(13)
C13 0.0286(10) 0.0296(10) 0.0424(11) 0.0021(8) -0.0049(8) -0.0003(8)
C14 0.0590(15) 0.0372(12) 0.0367(11) 0.0010(9) 0.0022(10) -0.0056(10)
C15 0.080(2) 0.0350(12) 0.0515(14) 0.0095(10) -0.0054(13) -0.0086(12)
C16 0.0707(18) 0.0355(13) 0.0673(17) -0.0130(12) -0.0079(14) 0.0043(12)
C17 0.0525(15) 0.0640(17) 0.0455(13) -0.0129(12) 0.0037(11) 0.0043(12)
C18 0.0386(12) 0.0489(13) 0.0431(12) 0.0047(10) 0.0019(9) -0.0028(10)
C19 0.0407(12) 0.0430(13) 0.0509(13) 0.0054(10) 0.0070(10) 0.0002(9)
C20 0.0664(17) 0.0447(14) 0.0502(14) 0.0045(11) 0.0056(12) -0.0020(12)
C21 0.094(2) 0.0533(17) 0.0524(15) -0.0005(13) 0.0249(16) -0.0119(16)
C22 0.0627(18) 0.0642(18) 0.0639(17) -0.0167(14) 0.0350(15) -0.0189(14)
C23 0.0358(12) 0.0514(14) 0.0566(14) -0.0139(11) 0.0094(10) -0.0064(10)
C24 0.0416(13) 0.0439(13) 0.0540(14) 0.0032(11) 0.0015(10) -0.0045(10)
C25 0.0332(11) 0.0415(13) 0.0714(17) -0.0033(11) 0.0070(11) -0.0026(9)
C26 0.0548(15) 0.0518(15) 0.0542(14) 0.0037(12) -0.0081(12) -0.0067(12)
C27 0.0424(14) 0.0546(16) 0.0784(19) 0.0089(14) -0.0170(13) -0.0078(12)
C28 0.0303(12) 0.0521(16) 0.090(2) 0.0018(14) 0.0038(12) -0.0012(10)

loop_
_atom_type_symbol
_atom_type_description
_atom_type_scat_dispersion_real
_atom_type_scat_dispersion_imag
_atom_type_scat_source
C C 0.0033 0.0016 'International Tables Vol C Tables 4.2.6.8 and 6.1.1.4'
H H 0.0000 0.0000 'International Tables Vol C Tables 4.2.6.8 and 6.1.1.4'
N N 0.0061 0.0033 'International Tables Vol C Tables 4.2.6.8 and 6.1.1.4'
O O 0.0106 0.0060 'International Tables Vol C Tables 4.2.6.8 and 6.1.1.4'
Mn Mn 0.3368 0.7283 'International Tables Vol C Tables 4.2.6.8 and 6.1.1.4'

loop_
_geom_angle_atom_site_label_1
_geom_angle_atom_site_label_2
_geom_angle_atom_site_label_3
_geom_angle
_geom_angle_site_symmetry_1
_geom_angle_site_symmetry_3
O2 Mn1 N2 127.51(8) . .
O2 Mn1 O2 76.46(6) . 3_757
N2 Mn1 O2 98.01(7) . 3_757
O2 Mn1 N1 118.86(7) . .
N2 Mn1 N1 113.41(8) . .
O2 Mn1 N1 91.74(6) 3_757 .
O2 Mn1 N4 95.56(6) . .
N2 Mn1 N4 93.31(8) . .
O2 Mn1 N4 168.60(7) 3_757 .
N1 Mn1 N4 84.96(7) . .
C19 N1 C23 117.4(2) . .
C19 N1 Mn1 120.81(16) . .
C23 N1 Mn1 121.61(16) . .
C7 N2 N3 114.7(2) . .
C7 N2 Mn1 129.80(17) . .
N3 N2 Mn1 107.89(15) . .
C1 N3 N2 121.3(2) . .
C24 N4 C25 117.2(2) . .
C24 N4 Mn1 122.70(16) . .
C25 N4 Mn1 118.84(17) . .
C13 O2 Mn1 134.06(12) . .
C13 O2 Mn1 118.88(12) . 3_757
Mn1 O2 Mn1 103.54(6) . 3_757
C6 C1 C2 118.9(2) . .
C6 C1 N3 122.9(2) . .
C2 C1 N3 118.1(3) . .
C3 C2 C1 120.1(3) . .
C4 C3 C2 121.0(3) . .
C3 C4 C5 118.8(3) . .
C4 C5 C6 121.6(3) . .
C1 C6 C5 119.7(3) . .
N2 C7 C8 118.0(3) . .
N2 C7 C12 124.6(3) . .
C8 C7 C12 117.4(3) . .
C9 C8 C7 120.9(4) . .
C8 C9 C10 121.3(4) . .
C11 C10 C9 118.3(3) . .
C10 C11 C12 121.2(4) . .
C11 C12 C7 120.9(3) . .
O2 C13 C14 120.9(2) . .
O2 C13 C18 121.1(2) . .
C14 C13 C18 117.9(2) . .
C13 C14 C15 121.1(2) . .
C16 C15 C14 121.0(2) . .
C15 C16 C17 118.9(2) . .
C16 C17 C18 121.0(2) . .
C17 C18 C13 120.2(2) . .
N1 C19 C20 123.6(2) . .
C21 C20 C19 118.0(3) . .
C20 C21 C22 119.0(3) . .
C23 C22 C21 119.1(3) . .
N1 C23 C22 122.8(3) . .
N4 C24 C26 123.3(3) . .
N4 C25 C28 122.7(3) . .
C27 C26 C24 118.7(3) . .
C28 C27 C26 118.9(2) . .
C27 C28 C25 119.3(3) . .

loop_
_geom_bond_atom_site_label_1
_geom_bond_atom_site_label_2
_geom_bond_distance
_geom_bond_site_symmetry_2
Mn1 O2 2.0653(15) .
Mn1 N2 2.078(2) .
Mn1 O2 2.2144(15) 3_757
Mn1 N1 2.230(2) .
Mn1 N4 2.338(2) .
N1 C19 1.337(3) .
N1 C23 1.348(3) .
N2 C7 1.383(3) .
N2 N3 1.447(3) .
N3 C1 1.398(3) .
N4 C24 1.336(3) .
N4 C25 1.351(3) .
O2 C13 1.348(3) .
O2 Mn1 2.2144(15) 3_757
C1 C6 1.381(4) .
C1 C2 1.396(4) .
C2 C3 1.386(4) .
C3 C4 1.364(5) .
C4 C5 1.377(5) .
C5 C6 1.384(4) .
C7 C8 1.405(5) .
C7 C12 1.411(4) .
C8 C9 1.385(6) .
C9 C10 1.393(7) .
C10 C11 1.385(7) .
C11 C12 1.387(4) .
C13 C14 1.383(3) .
C13 C18 1.404(3) .
C14 C15 1.388(4) .
C15 C16 1.373(4) .
C16 C17 1.376(4) .
C17 C18 1.394(4) .
C19 C20 1.389(4) .
C20 C21 1.385(4) .
C21 C22 1.387(5) .
C22 C23 1.376(4) .
C24 C26 1.393(4) .
C25 C28 1.388(4) .
C26 C27 1.379(4) .
C27 C28 1.373(4) .

loop_
_geom_torsion_atom_site_label_1
_geom_torsion_atom_site_label_2
_geom_torsion_atom_site_label_3
_geom_torsion_atom_site_label_4
_geom_torsion
_geom_torsion_site_symmetry_1
C7 N2 N3 C1 -82.1(3) .
Mn1 N2 N3 C1 125.2(2) .
N2 N3 C1 C6 -19.6(4) .
N2 N3 C1 C2 164.1(2) .
C6 C1 C2 C3 -0.9(4) .
N3 C1 C2 C3 175.6(2) .
C1 C2 C3 C4 -1.2(5) .
C2 C3 C4 C5 1.7(5) .
C3 C4 C5 C6 -0.3(5) .
C2 C1 C6 C5 2.3(4) .
N3 C1 C6 C5 -174.0(2) .
C4 C5 C6 C1 -1.8(4) .
N3 N2 C7 C8 -180.0(2) .
Mn1 N2 C7 C8 -34.5(3) .
N3 N2 C7 C12 -0.7(3) .
Mn1 N2 C7 C12 144.7(2) .
N2 C7 C8 C9 178.6(3) .
C12 C7 C8 C9 -0.7(4) .
C7 C8 C9 C10 -1.2(5) .
C8 C9 C10 C11 1.6(6) .
C9 C10 C11 C12 -0.1(6) .
C10 C11 C12 C7 -1.8(5) .
N2 C7 C12 C11 -177.1(2) .
C8 C7 C12 C11 2.2(4) .
Mn1 O2 C13 C14 -116.0(2) .
Mn1 O2 C13 C14 89.1(2) 3_757
Mn1 O2 C13 C18 67.4(3) .
Mn1 O2 C13 C18 -87.5(2) 3_757
O2 C13 C14 C15 -174.7(2) .
C18 C13 C14 C15 2.0(4) .
C13 C14 C15 C16 -0.6(4) .
C14 C15 C16 C17 -1.1(5) .
C15 C16 C17 C18 1.4(4) .
C16 C17 C18 C13 0.0(4) .
O2 C13 C18 C17 174.9(2) .
C14 C13 C18 C17 -1.7(3) .
C23 N1 C19 C20 0.2(4) .
Mn1 N1 C19 C20 -175.6(2) .
N1 C19 C20 C21 -1.3(4) .
C19 C20 C21 C22 0.6(4) .
C20 C21 C22 C23 1.2(4) .
C19 N1 C23 C22 1.7(4) .
Mn1 N1 C23 C22 177.48(19) .
C21 C22 C23 N1 -2.4(4) .
C25 N4 C24 C26 0.6(4) .
Mn1 N4 C24 C26 -166.40(19) .
C24 N4 C25 C28 -0.6(4) .
Mn1 N4 C25 C28 167.0(2) .
N4 C24 C26 C27 -0.3(4) .
C24 C26 C27 C28 -0.1(4) .
C26 C27 C28 C25 0.1(4) .
N4 C25 C28 C27 0.2(4) .
